data_4303720
loop_
_publ_author_name
'Eug\'enie Peyroux'
'Wadih Ghattas'
'Renaud Hardr\'e'
'Michel Giorgi'
'Bruno Faure'
'A. Jalila Simaan'
'Catherine Belle'
'Marius R\'eglier'

_publ_section_title
;
Binding of 2-Hydroxypyridine-N-oxide on Dicopper(II) Centers: Insights into
Tyrosinase Inhibition Mechanism by Transition-State Analogs
;
_journal_name_full 'Inorganic Chemistry'
_journal_page_first 10874
_journal_page_last 10876
_journal_paper_doi 10.1021/ic901593x
_journal_volume 48
_journal_year 2009
_chemical_formula_sum 'C54 H54 Cu2 F6 N8 O11 S2'
_chemical_formula_weight 1296.29
_chemical_name_systematic
; 
 ? 
;
_space_group_IT_number 2
_symmetry_cell_setting triclinic
_symmetry_space_group_name_Hall '-P 1'
_symmetry_space_group_name_H-M 'P -1'
_atom_sites_solution_hydrogens geom
_atom_sites_solution_primary direct
_atom_sites_solution_secondary difmap
_audit_creation_method SHELXL-97
_audit_update_record
;
2008-12-16 # Formatted by publCIF
;
_cell_angle_alpha 97.528(3)
_cell_angle_beta 92.715(2)
_cell_angle_gamma 113.105(3)
_cell_formula_units_Z 2
_cell_length_a 12.4600(7)
_cell_length_b 14.923(1)
_cell_length_c 16.827(1)
_cell_measurement_reflns_used 36409
_cell_measurement_temperature 293(2)
_cell_measurement_theta_max 28.68
_cell_measurement_theta_min 1.23
_cell_volume 2836.3(3)
_computing_cell_refinement 'Denzo and Scalepack (Otwinowski & Minor, 1997)'
_computing_data_collection 'KappaCCD (Bruker-Nonius, 1998)'
_computing_data_reduction 'Denzo and Scalepack (Otwinowski & Minor, 1997)'
_computing_structure_refinement 'SHELXL-97 (Sheldrick, 1997)'
_computing_structure_solution 'SIR97 (Altomare et al., 1999)'
_diffrn_ambient_temperature 293(2)
_diffrn_measured_fraction_theta_full 0.970
_diffrn_measured_fraction_theta_max 0.970
_diffrn_measurement_device_type KappaCCD
_diffrn_measurement_method 'Phi + omega scan'
_diffrn_radiation_monochromator graphite
_diffrn_radiation_source 'fine-focus sealed tube'
_diffrn_radiation_type MoK\a
_diffrn_radiation_wavelength 0.71073
_diffrn_reflns_av_R_equivalents 0.135
_diffrn_reflns_av_sigmaI/netI 0.1001
_diffrn_reflns_limit_h_max 16
_diffrn_reflns_limit_h_min 0
_diffrn_reflns_limit_k_max 18
_diffrn_reflns_limit_k_min -20
_diffrn_reflns_limit_l_max 22
_diffrn_reflns_limit_l_min -22
_diffrn_reflns_number 36409
_diffrn_reflns_theta_full 28.68
_diffrn_reflns_theta_max 28.68
_diffrn_reflns_theta_min 1.50
_exptl_absorpt_coefficient_mu 0.910
_exptl_absorpt_correction_type none
_exptl_crystal_colour green
_exptl_crystal_density_diffrn 1.518
_exptl_crystal_density_method 'not measured'
_exptl_crystal_description prism
_exptl_crystal_F_000 1332
_exptl_crystal_size_max .2
_exptl_crystal_size_mid .12
_exptl_crystal_size_min .04
_refine_diff_density_max 0.976
_refine_diff_density_min -0.891
_refine_diff_density_rms 0.106
_refine_ls_extinction_method none
_refine_ls_goodness_of_fit_ref 1.038
_refine_ls_hydrogen_treatment constr
_refine_ls_matrix_type full
_refine_ls_number_parameters 748
_refine_ls_number_reflns 14193
_refine_ls_number_restraints 0
_refine_ls_restrained_S_all 1.038
_refine_ls_R_factor_all 0.1842
_refine_ls_R_factor_gt 0.1019
_refine_ls_shift/su_max 0.048
_refine_ls_shift/su_mean 0.000
_refine_ls_structure_factor_coef Fsqd
_refine_ls_weighting_details 'calc w=1/[\s^2^(Fo^2^)+(0.0505P)^2^+16.1814P] where P=(Fo^2^+2Fc^2^)/3'
_refine_ls_weighting_scheme calc
_refine_ls_wR_factor_gt 0.1965
_refine_ls_wR_factor_ref 0.2408
_reflns_number_gt 7781
_reflns_number_total 14193
_reflns_threshold_expression >2sigma(I)
_cod_data_source_file ic901593x_si_001_1.cif
_cod_data_source_block shelxl_compound3
_cod_depositor_comments
;
The following automatic conversions were performed:
'_symmetry_cell_setting' value 'Triclinic' changed to 'triclinic'
according to '/home/saulius/struct/CIF-dictionaries/cif_core.dic'
dictionary named 'cif_core.dic' version 2.4.1 from 2010-06-29.

Automatic conversion script
Id: cif_fix_enum 1527 2010-12-29 10:47:43Z saulius 
;
_cod_database_code 4303720

loop_
_symmetry_equiv_pos_as_xyz
'x, y, z'
'-x, -y, -z'

loop_
_atom_site_label
_atom_site_type_symbol
_atom_site_fract_x
_atom_site_fract_y
_atom_site_fract_z
_atom_site_U_iso_or_equiv
_atom_site_adp_type
_atom_site_occupancy
_atom_site_symmetry_multiplicity
_atom_site_calc_flag
_atom_site_refinement_flags
_atom_site_disorder_assembly
_atom_site_disorder_group
Cu1 Cu -0.09895(7) -0.21032(6) -0.34705(5) 0.0451(2) Uani 1 1 d . . .
Cu2 Cu -0.47738(7) -0.18353(6) -0.05466(5) 0.0411(2) Uani 1 1 d . . .
S1 S -0.5916(3) -0.2336(2) -0.54905(18) 0.0945(9) Uani 1 1 d . . .
S2 S -0.89078(18) -0.71343(15) -0.14480(13) 0.0600(5) Uani 1 1 d . . .
F1 F -0.7257(9) -0.1569(7) -0.6054(6) 0.172(4) Uani 1 1 d . . .
F2 F -0.7721(8) -0.3071(7) -0.6553(5) 0.171(4) Uani 1 1 d . . .
F3 F -0.8068(11) -0.2653(13) -0.5437(10) 0.270(9) Uani 1 1 d . . .
F4 F -0.9463(7) -0.6353(7) -0.2594(5) 0.160(4) Uani 1 1 d . . .
F5 F -1.0571(9) -0.7769(7) -0.2593(7) 0.204(5) Uani 1 1 d . . .
F6 F -1.0666(7) -0.6687(7) -0.1784(4) 0.155(3) Uani 1 1 d . . .
O1 O 0.0066(4) -0.0773(3) -0.2955(3) 0.0516(12) Uani 1 1 d . . .
O2 O -0.1025(4) -0.2349(3) -0.2362(3) 0.0592(14) Uani 1 1 d . . .
O3 O -0.5261(4) -0.1851(3) -0.1672(3) 0.0518(12) Uani 1 1 d . . .
O4 O -0.3283(4) -0.0906(4) -0.0802(3) 0.0534(12) Uani 1 1 d . . .
O5 O -0.6076(9) -0.3305(6) -0.5471(6) 0.146(4) Uani 1 1 d . . .
O6 O -0.5651(10) -0.1707(8) -0.4789(6) 0.175(5) Uani 1 1 d . . .
H1W H -0.6322 -0.0643 -0.4442 0.210 Uiso 1 1 d R . .
H2W H -0.6075 0.0506 -0.4164 0.210 Uiso 1 1 d R . .
O7 O -0.5137(10) -0.1966(10) -0.6106(8) 0.198(5) Uani 1 1 d . . .
O8 O -0.9590(7) -0.7846(6) -0.1004(5) 0.122(3) Uani 1 1 d . . .
O9 O -0.8188(6) -0.7429(6) -0.1944(4) 0.107(3) Uani 1 1 d . . .
O10 O -0.8351(10) -0.6195(6) -0.0997(6) 0.169(5) Uani 1 1 d . . .
O11 O -0.6650(9) -0.0170(8) -0.4283(7) 0.185(5) Uani 1 1 d . . .
N1 N -0.2566(5) -0.3324(4) -0.3808(3) 0.0412(12) Uani 1 1 d . . .
N2 N -0.0828(5) -0.1685(4) -0.4550(3) 0.0510(14) Uani 1 1 d . . .
N3 N 0.0272(5) -0.2881(4) -0.3589(4) 0.0582(16) Uani 1 1 d . . .
N4 N 0.0235(5) -0.0738(4) -0.2149(3) 0.0483(13) Uani 1 1 d . . .
N5 N -0.4515(4) -0.3262(3) -0.0593(3) 0.0360(11) Uani 1 1 d . . .
N6 N -0.6477(5) -0.2508(4) -0.0364(3) 0.0444(12) Uani 1 1 d . . .
N7 N -0.4246(5) -0.1366(4) 0.0639(3) 0.0475(13) Uani 1 1 d . . .
N8 N -0.4358(5) -0.1266(4) -0.2017(3) 0.0520(14) Uani 1 1 d . . .
C1 C 0.0262(7) -0.1228(5) -0.4745(4) 0.0558(18) Uani 1 1 d . . .
H1 H 0.0892 -0.1121 -0.4371 0.067 Uiso 1 1 calc R . .
C2 C 0.0489(8) -0.0915(6) -0.5468(5) 0.069(2) Uani 1 1 d . . .
H2 H 0.1257 -0.0605 -0.5586 0.083 Uiso 1 1 calc R . .
C3 C -0.0434(9) -0.1065(7) -0.6015(5) 0.077(3) Uani 1 1 d . . .
H3 H -0.0301 -0.0859 -0.6513 0.092 Uiso 1 1 calc R . .
C4 C -0.1561(8) -0.1521(6) -0.5825(4) 0.068(2) Uani 1 1 d . . .
H4 H -0.2196 -0.1623 -0.6192 0.081 Uiso 1 1 calc R . .
C5 C -0.1746(7) -0.1830(5) -0.5080(4) 0.0517(17) Uani 1 1 d . . .
C6 C -0.2948(7) -0.2377(6) -0.4849(5) 0.062(2) Uani 1 1 d . . .
H6A H -0.3526 -0.2471 -0.5294 0.075 Uiso 1 1 calc R . .
H6B H -0.3085 -0.1984 -0.4390 0.075 Uiso 1 1 calc R . .
C7 C -0.3107(6) -0.3376(5) -0.4634(4) 0.0523(17) Uani 1 1 d . . .
H7A H -0.3940 -0.3788 -0.4676 0.063 Uiso 1 1 calc R . .
H7B H -0.2764 -0.3692 -0.5025 0.063 Uiso 1 1 calc R . .
C8 C 0.1316(7) -0.2444(6) -0.3150(6) 0.074(2) Uani 1 1 d . . .
H8 H 0.1678 -0.1758 -0.3073 0.089 Uiso 1 1 calc R . .
C9 C 0.1881(8) -0.2931(7) -0.2813(6) 0.078(3) Uani 1 1 d . . .
H9 H 0.2613 -0.2593 -0.2517 0.094 Uiso 1 1 calc R . .
C10 C 0.1342(8) -0.3933(7) -0.2919(6) 0.081(3) Uani 1 1 d . . .
H10 H 0.1691 -0.4295 -0.2681 0.097 Uiso 1 1 calc R . .
C11 C 0.0292(7) -0.4399(6) -0.3376(5) 0.068(2) Uani 1 1 d . . .
H11 H -0.0070 -0.5085 -0.3464 0.082 Uiso 1 1 calc R . .
C12 C -0.0239(6) -0.3870(5) -0.3707(4) 0.0494(16) Uani 1 1 d . . .
C13 C -0.1401(6) -0.4343(5) -0.4201(4) 0.0529(17) Uani 1 1 d . . .
H13A H -0.1579 -0.5039 -0.4365 0.063 Uiso 1 1 calc R . .
H13B H -0.1353 -0.4049 -0.4686 0.063 Uiso 1 1 calc R . .
C14 C -0.2414(6) -0.4245(5) -0.3760(4) 0.0480(16) Uani 1 1 d . . .
H14A H -0.3139 -0.4798 -0.3984 0.058 Uiso 1 1 calc R . .
H14B H -0.2277 -0.4287 -0.3196 0.058 Uiso 1 1 calc R . .
C15 C -0.3353(5) -0.3173(4) -0.3179(4) 0.0421(14) Uani 1 1 d . . .
H15A H -0.2959 -0.3101 -0.2649 0.051 Uiso 1 1 calc R . .
H15B H -0.3423 -0.2555 -0.3219 0.051 Uiso 1 1 calc R . .
C16 C -0.4579(6) -0.3975(5) -0.3233(4) 0.0417(14) Uani 1 1 d . . .
C17 C -0.5473(6) -0.3922(6) -0.3716(4) 0.0530(17) Uani 1 1 d . . .
H17 H -0.5307 -0.3395 -0.3998 0.064 Uiso 1 1 calc R . .
C18 C -0.6601(6) -0.4627(6) -0.3792(4) 0.061(2) Uani 1 1 d . . .
H18 H -0.7187 -0.4578 -0.4125 0.074 Uiso 1 1 calc R . .
C19 C -0.6860(7) -0.5404(6) -0.3372(5) 0.066(2) Uani 1 1 d . . .
H19 H -0.7616 -0.5897 -0.3433 0.079 Uiso 1 1 calc R . .
C20 C -0.5998(6) -0.5447(5) -0.2863(4) 0.0547(18) Uani 1 1 d . . .
H20 H -0.6183 -0.5966 -0.2571 0.066 Uiso 1 1 calc R . .
C21 C -0.4851(6) -0.4734(5) -0.2771(4) 0.0437(14) Uani 1 1 d . . .
C22 C -0.3965(5) -0.4820(5) -0.2178(4) 0.0409(14) Uani 1 1 d . . .
C23 C -0.3674(6) -0.5633(5) -0.2332(4) 0.0515(17) Uani 1 1 d . . .
H23 H -0.4045 -0.6112 -0.2782 0.062 Uiso 1 1 calc R . .
C24 C -0.2840(7) -0.5738(6) -0.1823(5) 0.060(2) Uani 1 1 d . . .
H24 H -0.2635 -0.6272 -0.1940 0.072 Uiso 1 1 calc R . .
C25 C -0.2324(7) -0.5057(6) -0.1151(5) 0.059(2) Uani 1 1 d . . .
H25 H -0.1773 -0.5132 -0.0804 0.071 Uiso 1 1 calc R . .
C26 C -0.2611(6) -0.4256(6) -0.0979(4) 0.0515(17) Uani 1 1 d . . .
H26 H -0.2236 -0.3789 -0.0521 0.062 Uiso 1 1 calc R . .
C27 C -0.3457(5) -0.4127(4) -0.1479(4) 0.0381(13) Uani 1 1 d . . .
C28 C -0.3754(5) -0.3238(4) -0.1257(3) 0.0387(13) Uani 1 1 d . . .
H28A H -0.3022 -0.2660 -0.1110 0.046 Uiso 1 1 calc R . .
H28B H -0.4137 -0.3147 -0.1737 0.046 Uiso 1 1 calc R . .
C29 C -0.5645(5) -0.4152(5) -0.0782(4) 0.0437(15) Uani 1 1 d . . .
H29A H -0.5931 -0.4359 -0.0282 0.052 Uiso 1 1 calc R . .
H29B H -0.5505 -0.4686 -0.1087 0.052 Uiso 1 1 calc R . .
C30 C -0.6590(6) -0.3965(5) -0.1266(4) 0.0484(16) Uani 1 1 d . . .
H30A H -0.6237 -0.3595 -0.1687 0.058 Uiso 1 1 calc R . .
H30B H -0.7191 -0.4593 -0.1524 0.058 Uiso 1 1 calc R . .
C31 C -0.7145(6) -0.3412(5) -0.0762(4) 0.0450(15) Uani 1 1 d . . .
C32 C -0.8341(6) -0.3826(6) -0.0680(5) 0.065(2) Uani 1 1 d . . .
H32 H -0.8809 -0.4453 -0.0958 0.078 Uiso 1 1 calc R . .
C33 C -0.8830(7) -0.3315(7) -0.0193(6) 0.076(3) Uani 1 1 d . . .
H33 H -0.9628 -0.3597 -0.0137 0.091 Uiso 1 1 calc R . .
C34 C -0.8148(7) -0.2394(7) 0.0212(6) 0.073(2) Uani 1 1 d . . .
H34 H -0.8467 -0.2032 0.0539 0.088 Uiso 1 1 calc R . .
C35 C -0.6979(7) -0.2022(5) 0.0119(5) 0.0572(19) Uani 1 1 d . . .
H35 H -0.6503 -0.1401 0.0402 0.069 Uiso 1 1 calc R . .
C36 C -0.3911(6) -0.3233(5) 0.0197(4) 0.0423(14) Uani 1 1 d . . .
H36A H -0.3112 -0.2739 0.0248 0.051 Uiso 1 1 calc R . .
H36B H -0.3873 -0.3868 0.0211 0.051 Uiso 1 1 calc R . .
C37 C -0.4513(7) -0.2997(5) 0.0913(4) 0.0511(17) Uani 1 1 d . . .
H37A H -0.5354 -0.3353 0.0777 0.061 Uiso 1 1 calc R . .
H37B H -0.4291 -0.3255 0.1364 0.061 Uiso 1 1 calc R . .
C38 C -0.4268(6) -0.1940(5) 0.1189(4) 0.0475(16) Uani 1 1 d . . .
C39 C -0.4065(8) -0.1550(6) 0.2006(4) 0.068(2) Uani 1 1 d . . .
H39 H -0.4086 -0.1953 0.2388 0.082 Uiso 1 1 calc R . .
C40 C -0.3836(9) -0.0572(8) 0.2251(5) 0.086(3) Uani 1 1 d . . .
H40 H -0.3711 -0.0313 0.2798 0.103 Uiso 1 1 calc R . .
C41 C -0.3792(8) 0.0017(7) 0.1692(5) 0.076(2) Uani 1 1 d . . .
H41 H -0.3638 0.0681 0.1846 0.091 Uiso 1 1 calc R . .
C42 C -0.3980(7) -0.0397(6) 0.0895(5) 0.062(2) Uani 1 1 d . . .
H42 H -0.3924 0.0008 0.0509 0.074 Uiso 1 1 calc R . .
C43 C -0.0335(6) -0.1588(5) -0.1859(4) 0.0447(15) Uani 1 1 d . . .
C44 C -0.0132(7) -0.1572(6) -0.1033(4) 0.060(2) Uani 1 1 d . . .
H44 H -0.0491 -0.2148 -0.0818 0.073 Uiso 1 1 calc R . .
C45 C 0.0576(7) -0.0737(6) -0.0547(5) 0.063(2) Uani 1 1 d . . .
H45 H 0.0706 -0.0739 0.0001 0.076 Uiso 1 1 calc R . .
C46 C 0.1114(7) 0.0125(6) -0.0858(5) 0.065(2) Uani 1 1 d . . .
H46 H 0.1592 0.0706 -0.0518 0.079 Uiso 1 1 calc R . .
C47 C 0.0938(6) 0.0120(5) -0.1663(5) 0.0577(19) Uani 1 1 d . . .
H47 H 0.1293 0.0696 -0.1879 0.069 Uiso 1 1 calc R . .
C49 C -0.3330(6) -0.0791(5) -0.1561(4) 0.0440(15) Uani 1 1 d . . .
C50 C -0.2371(7) -0.0190(6) -0.1899(5) 0.069(2) Uani 1 1 d . . .
H50 H -0.1645 0.0143 -0.1594 0.082 Uiso 1 1 calc R . .
C51 C -0.2508(9) -0.0093(7) -0.2692(5) 0.080(3) Uani 1 1 d . . .
H51 H -0.1864 0.0303 -0.2925 0.096 Uiso 1 1 calc R . .
C52 C -0.3565(8) -0.0564(6) -0.3147(5) 0.070(2) Uani 1 1 d . . .
H52 H -0.3647 -0.0473 -0.3679 0.084 Uiso 1 1 calc R . .
C53 C -0.4498(7) -0.1168(5) -0.2816(4) 0.0542(18) Uani 1 1 d . . .
H53 H -0.5221 -0.1511 -0.3123 0.065 Uiso 1 1 calc R . .
C55 C -0.7185(19) -0.2366(12) -0.6018(14) 0.196(11) Uani 1 1 d . . .
C56 C -0.9939(7) -0.6970(7) -0.2128(5) 0.065(2) Uani 1 1 d . . .

loop_
_atom_site_aniso_label
_atom_site_aniso_U_11
_atom_site_aniso_U_22
_atom_site_aniso_U_33
_atom_site_aniso_U_23
_atom_site_aniso_U_13
_atom_site_aniso_U_12
Cu1 0.0477(5) 0.0433(4) 0.0393(4) 0.0137(3) 0.0029(3) 0.0110(4)
Cu2 0.0421(4) 0.0414(4) 0.0420(4) 0.0130(3) 0.0077(3) 0.0169(3)
S1 0.109(2) 0.0858(18) 0.0896(19) 0.0028(15) -0.0320(16) 0.0487(16)
S2 0.0596(11) 0.0614(12) 0.0653(12) 0.0220(10) 0.0074(9) 0.0272(10)
F1 0.203(10) 0.150(7) 0.203(9) 0.022(7) -0.033(7) 0.122(7)
F2 0.163(7) 0.197(9) 0.153(7) -0.063(6) -0.080(6) 0.112(7)
F3 0.157(10) 0.34(2) 0.299(18) -0.037(14) 0.038(10) 0.108(12)
F4 0.126(6) 0.241(9) 0.166(7) 0.155(7) 0.041(5) 0.088(6)
F5 0.182(9) 0.143(7) 0.240(10) -0.064(7) -0.135(8) 0.064(7)
F6 0.152(6) 0.283(10) 0.133(6) 0.088(6) 0.057(5) 0.177(8)
O1 0.056(3) 0.045(3) 0.045(3) 0.014(2) 0.004(2) 0.008(2)
O2 0.058(3) 0.051(3) 0.044(3) 0.015(2) -0.010(2) -0.005(2)
O3 0.044(3) 0.056(3) 0.050(3) 0.026(2) 0.009(2) 0.009(2)
O4 0.048(3) 0.058(3) 0.045(3) 0.014(2) 0.003(2) 0.010(2)
O5 0.185(9) 0.078(5) 0.178(9) 0.020(5) -0.051(7) 0.064(6)
O6 0.234(12) 0.168(9) 0.113(7) -0.063(7) -0.081(7) 0.107(9)
O7 0.154(10) 0.226(13) 0.212(12) 0.118(10) 0.075(9) 0.043(9)
O8 0.124(6) 0.146(7) 0.170(7) 0.120(6) 0.092(6) 0.095(6)
O9 0.086(5) 0.165(7) 0.117(6) 0.064(5) 0.050(4) 0.084(5)
O10 0.224(11) 0.095(6) 0.158(8) -0.037(6) -0.123(8) 0.068(7)
O11 0.123(8) 0.194(10) 0.189(10) -0.081(8) 0.020(7) 0.045(7)
N1 0.047(3) 0.039(3) 0.033(3) 0.005(2) 0.001(2) 0.012(2)
N2 0.056(3) 0.061(4) 0.042(3) 0.017(3) 0.009(3) 0.027(3)
N3 0.048(3) 0.050(3) 0.072(4) 0.015(3) -0.004(3) 0.015(3)
N4 0.044(3) 0.050(3) 0.050(3) 0.013(3) 0.007(3) 0.017(3)
N5 0.036(3) 0.038(3) 0.036(3) 0.011(2) 0.007(2) 0.015(2)
N6 0.043(3) 0.045(3) 0.052(3) 0.014(3) 0.015(3) 0.021(3)
N7 0.053(3) 0.045(3) 0.050(3) 0.010(3) 0.012(3) 0.024(3)
N8 0.058(4) 0.046(3) 0.054(3) 0.017(3) 0.008(3) 0.020(3)
C1 0.058(4) 0.055(4) 0.057(4) 0.024(3) 0.019(4) 0.019(4)
C2 0.082(6) 0.067(5) 0.061(5) 0.023(4) 0.036(5) 0.027(5)
C3 0.111(8) 0.080(6) 0.052(5) 0.032(4) 0.033(5) 0.041(6)
C4 0.093(6) 0.077(6) 0.044(4) 0.025(4) 0.009(4) 0.042(5)
C5 0.062(4) 0.063(4) 0.040(4) 0.020(3) 0.012(3) 0.032(4)
C6 0.062(5) 0.081(6) 0.055(5) 0.025(4) 0.008(4) 0.037(4)
C7 0.050(4) 0.065(4) 0.032(3) 0.004(3) -0.001(3) 0.015(3)
C8 0.049(4) 0.061(5) 0.106(7) 0.015(5) -0.011(4) 0.017(4)
C9 0.057(5) 0.084(6) 0.094(7) 0.010(5) -0.008(5) 0.033(5)
C10 0.079(6) 0.088(7) 0.088(7) 0.015(5) -0.014(5) 0.050(6)
C11 0.063(5) 0.063(5) 0.083(6) 0.011(4) 0.004(4) 0.032(4)
C12 0.045(4) 0.058(4) 0.051(4) 0.014(3) 0.008(3) 0.025(3)
C13 0.048(4) 0.052(4) 0.060(4) 0.006(3) 0.007(3) 0.023(3)
C14 0.047(4) 0.037(3) 0.057(4) 0.010(3) 0.005(3) 0.013(3)
C15 0.044(3) 0.038(3) 0.040(3) 0.008(3) 0.007(3) 0.011(3)
C16 0.045(3) 0.046(4) 0.035(3) 0.004(3) 0.003(3) 0.020(3)
C17 0.052(4) 0.068(5) 0.040(4) 0.008(3) 0.002(3) 0.026(4)
C18 0.044(4) 0.086(6) 0.049(4) -0.002(4) -0.003(3) 0.026(4)
C19 0.050(4) 0.070(5) 0.055(5) -0.006(4) 0.003(4) 0.007(4)
C20 0.048(4) 0.056(4) 0.046(4) 0.006(3) 0.007(3) 0.008(3)
C21 0.044(3) 0.046(4) 0.041(3) 0.003(3) 0.007(3) 0.018(3)
C22 0.040(3) 0.043(3) 0.043(3) 0.014(3) 0.013(3) 0.018(3)
C23 0.059(4) 0.048(4) 0.057(4) 0.013(3) 0.021(3) 0.029(3)
C24 0.066(5) 0.068(5) 0.071(5) 0.031(4) 0.031(4) 0.045(4)
C25 0.057(4) 0.076(5) 0.067(5) 0.030(4) 0.019(4) 0.043(4)
C26 0.049(4) 0.069(5) 0.048(4) 0.017(3) 0.011(3) 0.034(4)
C27 0.038(3) 0.042(3) 0.038(3) 0.013(3) 0.014(3) 0.016(3)
C28 0.046(3) 0.043(3) 0.034(3) 0.012(3) 0.014(3) 0.022(3)
C29 0.041(3) 0.040(3) 0.054(4) 0.012(3) 0.011(3) 0.019(3)
C30 0.038(3) 0.048(4) 0.051(4) 0.004(3) 0.001(3) 0.010(3)
C31 0.039(3) 0.045(4) 0.056(4) 0.017(3) 0.010(3) 0.020(3)
C32 0.042(4) 0.070(5) 0.079(6) 0.016(4) 0.010(4) 0.017(4)
C33 0.050(5) 0.077(6) 0.113(8) 0.032(5) 0.030(5) 0.031(5)
C34 0.057(5) 0.074(6) 0.112(7) 0.030(5) 0.038(5) 0.044(5)
C35 0.062(5) 0.052(4) 0.069(5) 0.019(4) 0.027(4) 0.030(4)
C36 0.051(4) 0.043(3) 0.039(3) 0.012(3) 0.006(3) 0.024(3)
C37 0.067(5) 0.046(4) 0.040(4) 0.013(3) 0.014(3) 0.020(3)
C38 0.054(4) 0.053(4) 0.038(3) 0.009(3) 0.009(3) 0.024(3)
C39 0.098(7) 0.076(6) 0.042(4) 0.014(4) 0.017(4) 0.046(5)
C40 0.119(8) 0.095(7) 0.054(5) -0.010(5) 0.006(5) 0.060(7)
C41 0.102(7) 0.070(5) 0.064(5) -0.013(4) 0.000(5) 0.050(5)
C42 0.071(5) 0.058(5) 0.063(5) 0.006(4) 0.010(4) 0.033(4)
C43 0.041(3) 0.042(3) 0.046(4) 0.012(3) 0.000(3) 0.011(3)
C44 0.062(5) 0.065(5) 0.044(4) 0.016(4) -0.005(3) 0.014(4)
C45 0.062(5) 0.074(5) 0.045(4) 0.000(4) -0.006(4) 0.024(4)
C46 0.055(5) 0.066(5) 0.063(5) -0.008(4) -0.005(4) 0.018(4)
C47 0.055(4) 0.039(4) 0.063(5) -0.002(3) 0.001(4) 0.005(3)
C49 0.045(4) 0.043(3) 0.042(4) 0.009(3) 0.002(3) 0.016(3)
C50 0.052(4) 0.065(5) 0.068(5) 0.014(4) 0.018(4) -0.002(4)
C51 0.084(6) 0.083(6) 0.063(5) 0.031(5) 0.029(5) 0.013(5)
C52 0.095(7) 0.071(5) 0.045(4) 0.020(4) 0.017(4) 0.032(5)
C53 0.065(5) 0.055(4) 0.043(4) 0.017(3) 0.006(3) 0.022(4)
C55 0.22(2) 0.117(11) 0.25(2) -0.109(13) -0.160(18) 0.131(13)
C56 0.048(4) 0.076(6) 0.065(5) 0.009(4) -0.001(4) 0.022(4)

loop_
_atom_type_symbol
_atom_type_description
_atom_type_scat_dispersion_real
_atom_type_scat_dispersion_imag
_atom_type_scat_source
C C 0.0033 0.0016 'International Tables Vol C Tables 4.2.6.8 and 6.1.1.4'
H H 0.0000 0.0000 'International Tables Vol C Tables 4.2.6.8 and 6.1.1.4'
Cu Cu 0.3201 1.2651 'International Tables Vol C Tables 4.2.6.8 and 6.1.1.4'
S S 0.1246 0.1234 'International Tables Vol C Tables 4.2.6.8 and 6.1.1.4'
O O 0.0106 0.0060 'International Tables Vol C Tables 4.2.6.8 and 6.1.1.4'
F F 0.0171 0.0103 'International Tables Vol C Tables 4.2.6.8 and 6.1.1.4'
N N 0.0061 0.0033 'International Tables Vol C Tables 4.2.6.8 and 6.1.1.4'

loop_
_geom_angle_atom_site_label_1
_geom_angle_atom_site_label_2
_geom_angle_atom_site_label_3
_geom_angle
_geom_angle_site_symmetry_1
_geom_angle_site_symmetry_3
_geom_angle_publ_flag
O2 Cu1 O1 82.47(18) . . ?
O2 Cu1 N2 173.1(2) . . ?
O1 Cu1 N2 90.7(2) . . ?
O2 Cu1 N1 90.40(19) . . ?
O1 Cu1 N1 157.6(2) . . ?
N2 Cu1 N1 95.9(2) . . ?
O2 Cu1 N3 85.8(2) . . ?
O1 Cu1 N3 101.6(2) . . ?
N2 Cu1 N3 95.8(2) . . ?
N1 Cu1 N3 98.9(2) . . ?
O4 Cu2 O3 82.46(18) . . ?
O4 Cu2 N7 90.3(2) . . ?
O3 Cu2 N7 161.1(2) . . ?
O4 Cu2 N6 163.7(2) . . ?
O3 Cu2 N6 89.4(2) . . ?
N7 Cu2 N6 93.1(2) . . ?
O4 Cu2 N5 103.62(19) . . ?
O3 Cu2 N5 103.12(19) . . ?
N7 Cu2 N5 95.5(2) . . ?
N6 Cu2 N5 91.92(19) . . ?
O6 S1 O5 118.7(7) . . ?
O6 S1 O7 114.3(8) . . ?
O5 S1 O7 108.5(8) . . ?
O6 S1 C55 109.9(8) . . ?
O5 S1 C55 107.2(7) . . ?
O7 S1 C55 95.8(11) . . ?
O10 S2 O8 113.6(7) . . ?
O10 S2 O9 114.4(7) . . ?
O8 S2 O9 114.9(5) . . ?
O10 S2 C56 101.8(5) . . ?
O8 S2 C56 105.3(4) . . ?
O9 S2 C56 105.1(4) . . ?
N4 O1 Cu1 110.2(3) . . ?
C43 O2 Cu1 112.4(4) . . ?
N8 O3 Cu2 110.4(4) . . ?
C49 O4 Cu2 111.6(4) . . ?
H1W O11 H2W 113.9 . . ?
C14 N1 C7 109.3(5) . . ?
C14 N1 C15 110.1(5) . . ?
C7 N1 C15 109.9(5) . . ?
C14 N1 Cu1 110.9(4) . . ?
C7 N1 Cu1 113.3(4) . . ?
C15 N1 Cu1 103.3(3) . . ?
C1 N2 C5 119.2(6) . . ?
C1 N2 Cu1 117.2(5) . . ?
C5 N2 Cu1 123.6(5) . . ?
C8 N3 C12 117.6(6) . . ?
C8 N3 Cu1 117.6(5) . . ?
C12 N3 Cu1 115.3(5) . . ?
O1 N4 C43 116.8(5) . . ?
O1 N4 C47 120.6(6) . . ?
C43 N4 C47 122.6(6) . . ?
C36 N5 C29 110.9(5) . . ?
C36 N5 C28 111.7(5) . . ?
C29 N5 C28 110.1(5) . . ?
C36 N5 Cu2 107.7(4) . . ?
C29 N5 Cu2 112.4(3) . . ?
C28 N5 Cu2 103.9(3) . . ?
C31 N6 C35 119.0(6) . . ?
C31 N6 Cu2 120.6(4) . . ?
C35 N6 Cu2 120.2(5) . . ?
C38 N7 C42 118.6(6) . . ?
C38 N7 Cu2 125.7(5) . . ?
C42 N7 Cu2 115.2(5) . . ?
C49 N8 O3 117.5(5) . . ?
C49 N8 C53 122.0(6) . . ?
O3 N8 C53 120.5(6) . . ?
N2 C1 C2 122.8(8) . . ?
N2 C1 H1 118.6 . . ?
C2 C1 H1 118.6 . . ?
C1 C2 C3 118.7(8) . . ?
C1 C2 H2 120.6 . . ?
C3 C2 H2 120.6 . . ?
C2 C3 C4 119.6(7) . . ?
C2 C3 H3 120.2 . . ?
C4 C3 H3 120.2 . . ?
C3 C4 C5 119.5(8) . . ?
C3 C4 H4 120.2 . . ?
C5 C4 H4 120.2 . . ?
N2 C5 C4 120.2(7) . . ?
N2 C5 C6 117.3(6) . . ?
C4 C5 C6 122.4(7) . . ?
C5 C6 C7 112.2(6) . . ?
C5 C6 H6A 109.2 . . ?
C7 C6 H6A 109.2 . . ?
C5 C6 H6B 109.2 . . ?
C7 C6 H6B 109.2 . . ?
H6A C6 H6B 107.9 . . ?
N1 C7 C6 114.0(6) . . ?
N1 C7 H7A 108.8 . . ?
C6 C7 H7A 108.8 . . ?
N1 C7 H7B 108.8 . . ?
C6 C7 H7B 108.8 . . ?
H7A C7 H7B 107.7 . . ?
N3 C8 C9 124.3(8) . . ?
N3 C8 H8 117.9 . . ?
C9 C8 H8 117.9 . . ?
C8 C9 C10 117.7(8) . . ?
C8 C9 H9 121.1 . . ?
C10 C9 H9 121.1 . . ?
C11 C10 C9 119.3(8) . . ?
C11 C10 H10 120.4 . . ?
C9 C10 H10 120.4 . . ?
C10 C11 C12 120.5(8) . . ?
C10 C11 H11 119.7 . . ?
C12 C11 H11 119.7 . . ?
N3 C12 C11 120.5(7) . . ?
N3 C12 C13 116.7(6) . . ?
C11 C12 C13 122.7(7) . . ?
C12 C13 C14 113.8(6) . . ?
C12 C13 H13A 108.8 . . ?
C14 C13 H13A 108.8 . . ?
C12 C13 H13B 108.8 . . ?
C14 C13 H13B 108.8 . . ?
H13A C13 H13B 107.7 . . ?
N1 C14 C13 114.6(5) . . ?
N1 C14 H14A 108.6 . . ?
C13 C14 H14A 108.6 . . ?
N1 C14 H14B 108.6 . . ?
C13 C14 H14B 108.6 . . ?
H14A C14 H14B 107.6 . . ?
C16 C15 N1 116.8(5) . . ?
C16 C15 H15A 108.1 . . ?
N1 C15 H15A 108.1 . . ?
C16 C15 H15B 108.1 . . ?
N1 C15 H15B 108.1 . . ?
H15A C15 H15B 107.3 . . ?
C17 C16 C21 118.7(6) . . ?
C17 C16 C15 119.1(6) . . ?
C21 C16 C15 122.1(6) . . ?
C18 C17 C16 121.8(7) . . ?
C18 C17 H17 119.1 . . ?
C16 C17 H17 119.1 . . ?
C17 C18 C19 119.6(7) . . ?
C17 C18 H18 120.2 . . ?
C19 C18 H18 120.2 . . ?
C20 C19 C18 119.5(7) . . ?
C20 C19 H19 120.3 . . ?
C18 C19 H19 120.3 . . ?
C19 C20 C21 121.8(7) . . ?
C19 C20 H20 119.1 . . ?
C21 C20 H20 119.1 . . ?
C20 C21 C16 118.4(6) . . ?
C20 C21 C22 118.3(6) . . ?
C16 C21 C22 123.3(6) . . ?
C23 C22 C27 119.7(6) . . ?
C23 C22 C21 118.2(6) . . ?
C27 C22 C21 122.1(6) . . ?
C24 C23 C22 120.9(7) . . ?
C24 C23 H23 119.6 . . ?
C22 C23 H23 119.6 . . ?
C25 C24 C23 119.7(7) . . ?
C25 C24 H24 120.1 . . ?
C23 C24 H24 120.1 . . ?
C24 C25 C26 120.5(7) . . ?
C24 C25 H25 119.8 . . ?
C26 C25 H25 119.8 . . ?
C25 C26 C27 121.4(7) . . ?
C25 C26 H26 119.3 . . ?
C27 C26 H26 119.3 . . ?
C22 C27 C26 117.7(6) . . ?
C22 C27 C28 122.8(5) . . ?
C26 C27 C28 119.5(6) . . ?
N5 C28 C27 117.6(5) . . ?
N5 C28 H28A 107.9 . . ?
C27 C28 H28A 107.9 . . ?
N5 C28 H28B 107.9 . . ?
C27 C28 H28B 107.9 . . ?
H28A C28 H28B 107.2 . . ?
N5 C29 C30 112.7(5) . . ?
N5 C29 H29A 109.1 . . ?
C30 C29 H29A 109.1 . . ?
N5 C29 H29B 109.1 . . ?
C30 C29 H29B 109.1 . . ?
H29A C29 H29B 107.8 . . ?
C31 C30 C29 113.0(6) . . ?
C31 C30 H30A 109.0 . . ?
C29 C30 H30A 109.0 . . ?
C31 C30 H30B 109.0 . . ?
C29 C30 H30B 109.0 . . ?
H30A C30 H30B 107.8 . . ?
N6 C31 C32 119.5(7) . . ?
N6 C31 C30 119.2(6) . . ?
C32 C31 C30 121.2(7) . . ?
C33 C32 C31 120.3(8) . . ?
C33 C32 H32 119.8 . . ?
C31 C32 H32 119.8 . . ?
C34 C33 C32 120.0(8) . . ?
C34 C33 H33 120.0 . . ?
C32 C33 H33 120.0 . . ?
C33 C34 C35 117.6(8) . . ?
C33 C34 H34 121.2 . . ?
C35 C34 H34 121.2 . . ?
N6 C35 C34 123.5(8) . . ?
N6 C35 H35 118.3 . . ?
C34 C35 H35 118.3 . . ?
N5 C36 C37 113.4(5) . . ?
N5 C36 H36A 108.9 . . ?
C37 C36 H36A 108.9 . . ?
N5 C36 H36B 108.9 . . ?
C37 C36 H36B 108.9 . . ?
H36A C36 H36B 107.7 . . ?
C38 C37 C36 117.2(5) . . ?
C38 C37 H37A 108.0 . . ?
C36 C37 H37A 108.0 . . ?
C38 C37 H37B 108.0 . . ?
C36 C37 H37B 108.0 . . ?
H37A C37 H37B 107.2 . . ?
N7 C38 C39 120.1(7) . . ?
N7 C38 C37 119.0(6) . . ?
C39 C38 C37 120.9(6) . . ?
C40 C39 C38 120.2(8) . . ?
C40 C39 H39 119.9 . . ?
C38 C39 H39 119.9 . . ?
C41 C40 C39 119.7(8) . . ?
C41 C40 H40 120.2 . . ?
C39 C40 H40 120.2 . . ?
C40 C41 C42 118.0(8) . . ?
C40 C41 H41 121.0 . . ?
C42 C41 H41 121.0 . . ?
N7 C42 C41 123.3(8) . . ?
N7 C42 H42 118.3 . . ?
C41 C42 H42 118.3 . . ?
O2 C43 N4 118.0(6) . . ?
O2 C43 C44 124.6(6) . . ?
N4 C43 C44 117.4(6) . . ?
C45 C44 C43 120.8(7) . . ?
C45 C44 H44 119.6 . . ?
C43 C44 H44 119.6 . . ?
C44 C45 C46 120.4(7) . . ?
C44 C45 H45 119.8 . . ?
C46 C45 H45 119.8 . . ?
C47 C46 C45 119.6(7) . . ?
C47 C46 H46 120.2 . . ?
C45 C46 H46 120.2 . . ?
N4 C47 C46 119.2(7) . . ?
N4 C47 H47 120.4 . . ?
C46 C47 H47 120.4 . . ?
O4 C49 N8 117.9(6) . . ?
O4 C49 C50 122.8(6) . . ?
N8 C49 C50 119.2(6) . . ?
C51 C50 C49 118.8(8) . . ?
C51 C50 H50 120.6 . . ?
C49 C50 H50 120.6 . . ?
C52 C51 C50 121.5(8) . . ?
C52 C51 H51 119.2 . . ?
C50 C51 H51 119.2 . . ?
C53 C52 C51 119.4(7) . . ?
C53 C52 H52 120.3 . . ?
C51 C52 H52 120.3 . . ?
C52 C53 N8 119.0(7) . . ?
C52 C53 H53 120.5 . . ?
N8 C53 H53 120.5 . . ?
F2 C55 F1 119.0(15) . . ?
F2 C55 F3 96.1(19) . . ?
F1 C55 F3 94.0(15) . . ?
F2 C55 S1 118.0(9) . . ?
F1 C55 S1 117.6(12) . . ?
F3 C55 S1 103.1(16) . . ?
F5 C56 F4 105.3(10) . . ?
F5 C56 F6 104.8(9) . . ?
F4 C56 F6 106.2(9) . . ?
F5 C56 S2 111.8(7) . . ?
F4 C56 S2 113.7(6) . . ?
F6 C56 S2 114.2(6) . . ?

loop_
_geom_bond_atom_site_label_1
_geom_bond_atom_site_label_2
_geom_bond_distance
_geom_bond_site_symmetry_2
_geom_bond_publ_flag
Cu1 O2 1.947(4) . ?
Cu1 O1 1.953(4) . ?
Cu1 N2 1.991(5) . ?
Cu1 N1 2.077(5) . ?
Cu1 N3 2.293(6) . ?
Cu2 O4 1.941(4) . ?
Cu2 O3 1.955(4) . ?
Cu2 N7 2.013(6) . ?
Cu2 N6 2.019(5) . ?
Cu2 N5 2.268(5) . ?
S1 O6 1.347(8) . ?
S1 O5 1.384(7) . ?
S1 O7 1.464(10) . ?
S1 C55 1.759(13) . ?
S2 O10 1.390(8) . ?
S2 O8 1.403(6) . ?
S2 O9 1.407(7) . ?
S2 C56 1.789(8) . ?
F1 C55 1.236(15) . ?
F2 C55 1.227(13) . ?
F3 C55 1.48(3) . ?
F4 C56 1.272(10) . ?
F5 C56 1.270(10) . ?
F6 C56 1.273(10) . ?
O1 N4 1.354(7) . ?
O2 C43 1.287(8) . ?
O3 N8 1.337(7) . ?
O4 C49 1.313(7) . ?
O11 H1W 0.9613 . ?
O11 H2W 0.9678 . ?
N1 C14 1.470(8) . ?
N1 C7 1.496(8) . ?
N1 C15 1.530(8) . ?
N2 C1 1.338(9) . ?
N2 C5 1.345(9) . ?
N3 C8 1.334(9) . ?
N3 C12 1.340(9) . ?
N4 C43 1.356(8) . ?
N4 C47 1.361(8) . ?
N5 C36 1.482(7) . ?
N5 C29 1.493(7) . ?
N5 C28 1.495(7) . ?
N6 C31 1.338(8) . ?
N6 C35 1.352(8) . ?
N7 C38 1.335(8) . ?
N7 C42 1.354(9) . ?
N8 C49 1.335(8) . ?
N8 C53 1.382(8) . ?
C1 C2 1.363(10) . ?
C1 H1 0.9300 . ?
C2 C3 1.365(12) . ?
C2 H2 0.9300 . ?
C3 C4 1.374(12) . ?
C3 H3 0.9300 . ?
C4 C5 1.390(9) . ?
C4 H4 0.9300 . ?
C5 C6 1.496(10) . ?
C6 C7 1.520(10) . ?
C6 H6A 0.9700 . ?
C6 H6B 0.9700 . ?
C7 H7A 0.9700 . ?
C7 H7B 0.9700 . ?
C8 C9 1.349(11) . ?
C8 H8 0.9300 . ?
C9 C10 1.360(12) . ?
C9 H9 0.9300 . ?
C10 C11 1.356(12) . ?
C10 H10 0.9300 . ?
C11 C12 1.365(10) . ?
C11 H11 0.9300 . ?
C12 C13 1.489(10) . ?
C13 C14 1.540(9) . ?
C13 H13A 0.9700 . ?
C13 H13B 0.9700 . ?
C14 H14A 0.9700 . ?
C14 H14B 0.9700 . ?
C15 C16 1.515(8) . ?
C15 H15A 0.9700 . ?
C15 H15B 0.9700 . ?
C16 C17 1.381(9) . ?
C16 C21 1.399(9) . ?
C17 C18 1.373(10) . ?
C17 H17 0.9300 . ?
C18 C19 1.375(11) . ?
C18 H18 0.9300 . ?
C19 C20 1.368(11) . ?
C19 H19 0.9300 . ?
C20 C21 1.393(9) . ?
C20 H20 0.9300 . ?
C21 C22 1.507(9) . ?
C22 C23 1.395(9) . ?
C22 C27 1.397(9) . ?
C23 C24 1.384(10) . ?
C23 H23 0.9300 . ?
C24 C25 1.357(11) . ?
C24 H24 0.9300 . ?
C25 C26 1.377(10) . ?
C25 H25 0.9300 . ?
C26 C27 1.404(9) . ?
C26 H26 0.9300 . ?
C27 C28 1.518(8) . ?
C28 H28A 0.9700 . ?
C28 H28B 0.9700 . ?
C29 C30 1.535(9) . ?
C29 H29A 0.9700 . ?
C29 H29B 0.9700 . ?
C30 C31 1.482(9) . ?
C30 H30A 0.9700 . ?
C30 H30B 0.9700 . ?
C31 C32 1.394(9) . ?
C32 C33 1.369(11) . ?
C32 H32 0.9300 . ?
C33 C34 1.363(12) . ?
C33 H33 0.9300 . ?
C34 C35 1.365(10) . ?
C34 H34 0.9300 . ?
C35 H35 0.9300 . ?
C36 C37 1.524(9) . ?
C36 H36A 0.9700 . ?
C36 H36B 0.9700 . ?
C37 C38 1.487(9) . ?
C37 H37A 0.9700 . ?
C37 H37B 0.9700 . ?
C38 C39 1.391(10) . ?
C39 C40 1.374(12) . ?
C39 H39 0.9300 . ?
C40 C41 1.358(12) . ?
C40 H40 0.9300 . ?
C41 C42 1.369(11) . ?
C41 H41 0.9300 . ?
C42 H42 0.9300 . ?
C43 C44 1.397(9) . ?
C44 C45 1.342(10) . ?
C44 H44 0.9300 . ?
C45 C46 1.382(11) . ?
C45 H45 0.9300 . ?
C46 C47 1.362(11) . ?
C46 H46 0.9300 . ?
C47 H47 0.9300 . ?
C49 C50 1.383(9) . ?
C50 C51 1.371(11) . ?
C50 H50 0.9300 . ?
C51 C52 1.360(12) . ?
C51 H51 0.9300 . ?
C52 C53 1.358(10) . ?
C52 H52 0.9300 . ?
C53 H53 0.9300 . ?
